data_2203667
loop_
_publ_author_name
'Ouarsal, Rachid'
'Essehli, Rachid'
'Lachkar, Mohammed'
'Zenkouar, Mohammed'
'Dusek, Michal'
'Fejfarova, Karla'
'El Bali, Brahim'

_publ_section_title
;
Dipotassium cobalt(II) bishydrogenphosphite(III)
dihydrate, K~2~Co(HPO~3~)~2~.2H~2~O
;
_journal_issue 5
_journal_name_full 'Acta Crystallographica, Section E'
_journal_page_first i66
_journal_page_last i68
_journal_paper_doi 10.1107/S1600536804007895
_journal_volume 60
_journal_year 2004
_chemical_formula_iupac 'K2 Co (H P O3)2 (H2 O)2'
_chemical_formula_structural 'K2 Co (H P O3)2 (H2 O)2'
_chemical_formula_sum 'Co H6 K2 O8 P2'
_chemical_formula_weight 333.1
_chemical_name_systematic ' ?'
_space_group_IT_number 12
_space_group_name_Hall '-C 2y'
_space_group_name_H-M_alt 'C 1 2/m 1'
_symmetry_cell_setting monoclinic
_symmetry_space_group_name_Hall '-C 2y'
_symmetry_space_group_name_H-M 'C 1 2/m 1'
_cell_angle_alpha 90
_cell_angle_beta 116.02(5)
_cell_angle_gamma 90
_cell_formula_units_Z 2
_cell_length_a 12.538(6)
_cell_length_b 5.319(2)
_cell_length_c 7.327(4)
_cell_measurement_reflns_used 40
_cell_measurement_temperature 295
_cell_measurement_theta_max 15
_cell_measurement_theta_min 10
_cell_volume 439.1(4)
_computing_cell_refinement 'KM4B8 (Galdecki et al., 1996)'
_computing_data_collection 'KM4B8 (Galdecki et al., 1996)'
_computing_data_reduction 'Jana2000 (Petricek & Dusek, 2000)'
_computing_molecular_graphics 'DIAMOND (Brandenburg, 1999)'
_computing_publication_material 'Jana2000 (Petricek & Dusek, 2000)'
_computing_structure_refinement 'Jana2000 (Petricek & Dusek, 2000)'
_computing_structure_solution 'SIR97 (Altomare et al., 1997)'
_database_code_amcsd 0010429
_diffrn_measured_fraction_theta_full 1.00
_diffrn_measurement_device_type 'Oxford Diffraction point detector'
_diffrn_measurement_method \q/2\q
_diffrn_radiation_monochromator graphite
_diffrn_radiation_source 'X-ray tube'
_diffrn_radiation_type 'Mo K\a'
_diffrn_radiation_wavelength 0.71069
_diffrn_reflns_av_R_equivalents 0.0190
_diffrn_reflns_av_sigmaI/netI 0.0213
_diffrn_reflns_limit_h_max 16
_diffrn_reflns_limit_h_min 0
_diffrn_reflns_limit_k_max 7
_diffrn_reflns_limit_k_min -7
_diffrn_reflns_limit_l_max 8
_diffrn_reflns_limit_l_min -9
_diffrn_reflns_number 1048
_diffrn_reflns_theta_full 28.02
_diffrn_reflns_theta_max 28.02
_diffrn_reflns_theta_min 3.09
_diffrn_standards_decay_% 0.3
_diffrn_standards_interval_count 100
_diffrn_standards_number 3
_exptl_absorpt_coefficient_mu 3.276
_exptl_absorpt_correction_T_max 0.708
_exptl_absorpt_correction_T_min 0.651
_exptl_absorpt_correction_type gaussian
_exptl_absorpt_process_details '(JANA2000; Petricek and Dusek, 2000)'
_exptl_crystal_colour 'light pink'
_exptl_crystal_density_diffrn 2.518
_exptl_crystal_density_method 'not measured'
_exptl_crystal_description prism
_exptl_crystal_F_000 330
_exptl_crystal_size_max 0.30
_exptl_crystal_size_mid 0.10
_exptl_crystal_size_min 0.10
_refine_diff_density_max 0.23
_refine_diff_density_min -0.30
_refine_ls_extinction_method none
_refine_ls_goodness_of_fit_ref 1.22
_refine_ls_hydrogen_treatment mixed
_refine_ls_number_parameters 45
_refine_ls_number_reflns 583
_refine_ls_R_factor_all 0.0355
_refine_ls_R_factor_gt 0.0220
_refine_ls_shift/su_max 0.0070
_refine_ls_shift/su_mean 0.0005
_refine_ls_structure_factor_coef Fsqd
_refine_ls_weighting_details 'w = 1/(\s^2^(I)+0.0016I^2^)'
_refine_ls_weighting_scheme sigma
_refine_ls_wR_factor_gt 0.0634
_refine_ls_wR_factor_ref 0.0695
_reflns_number_gt 474
_reflns_number_total 583
_reflns_threshold_expression I>3\s(I)
_cod_data_source_file wm6012.cif
_cod_depositor_comments
;
The following automatic conversions were performed:
'_exptl_absorpt_correction_type' value 'Gaussian' changed to 'gaussian'
according to '/home/saulius/struct/CIF-dictionaries/cif_core.dic'
dictionary named 'cif_core.dic' version 2.4.1 from
2010-06-29.

'_geom_angle_publ_flag' value 'No' changed to 'no' according
to '/home/saulius/struct/CIF-dictionaries/cif_core.dic' dictionary named
'cif_core.dic' version 2.4.1 from 2010-06-29 (103 times).

Automatic conversion script
Id: cif_fix_enum 1527 2010-12-29 10:47:43Z saulius 
;
_cod_original_formula_sum 'Co1 H6 K2 O8 P2'
_cod_database_code 2203667
_amcsd_formula_title K2Co(HPO3)2*2H2O

loop_
_symmetry_equiv_pos_site_id
_space_group_symop_operation_xyz
1 x,y,z
2 -x,y,-z
3 -x,-y,-z
4 x,-y,z
5 1/2+x,1/2+y,z
6 1/2-x,1/2+y,-z
7 1/2-x,1/2-y,-z
8 1/2+x,1/2-y,z

loop_
_atom_site_label
_atom_site_fract_x
_atom_site_fract_y
_atom_site_fract_z
_atom_site_U_iso_or_equiv
_atom_site_adp_type
_atom_site_calc_flag
_atom_site_occupancy
_atom_site_type_symbol
Co1 0.5 0 0.5 0.0148(2) Uani d 1 Co
P1 0.35035(7) 0.5 0.25574(13) 0.0153(3) Uani d 1 P
K1 0.33740(7) 0.5 0.71451(12) 0.0231(3) Uani d 1 K
O1 0.4207(2) 0.5 0.1329(4) 0.0255(10) Uani d 1 O
O2 0.5159(3) 0 0.2161(4) 0.0276(10) Uani d 1 O
O3 0.36625(14) 0.2659(3) 0.3831(3) 0.0214(6) Uani d 1 O
H1 0.238(3) 0.5 0.110(6) 0.014(9) Uiso d 1 H
H2 0.481(5) -0.136(7) 0.160(9) 0.03(3) Uiso d 1 H

loop_
_atom_site_aniso_label
_atom_site_aniso_U_11
_atom_site_aniso_U_22
_atom_site_aniso_U_33
_atom_site_aniso_U_12
_atom_site_aniso_U_13
_atom_site_aniso_U_23
_atom_site_aniso_type_symbol
Co1 0.0155(3) 0.0124(3) 0.0170(3) 0 0.0076(3) 0 Co
P1 0.0132(4) 0.0145(4) 0.0162(4) 0 0.0045(3) 0 P
K1 0.0192(4) 0.0290(4) 0.0213(4) 0 0.0090(3) 0 K
O1 0.0265(13) 0.0327(14) 0.0201(13) 0 0.0128(11) 0 O
O2 0.0283(13) 0.0338(15) 0.0219(14) 0 0.0120(12) 0 O
O3 0.0217(8) 0.0141(8) 0.0294(9) 0.0024(6) 0.0120(7) 0.0043(8) O

loop_
_atom_type_symbol
_atom_type_scat_dispersion_real
_atom_type_scat_dispersion_imag
_atom_type_scat_source
K 0.201 0.249 'International Tables Vol C Tables  4.2.6.8 and 6.1.1.4'
Co 0.349 0.972 'International Tables Vol C Tables  4.2.6.8 and 6.1.1.4'
P 0.102 0.094 'International Tables Vol C Tables  4.2.6.8 and 6.1.1.4'
O 0.011 0.006 'International Tables Vol C Tables  4.2.6.8 and 6.1.1.4'
H 0.000 0.000 'International Tables Vol C Tables  4.2.6.8 and 6.1.1.4'

loop_
_geom_angle_atom_site_label_1
_geom_angle_atom_site_label_2
_geom_angle_atom_site_label_3
_geom_angle_site_symmetry_1
_geom_angle_site_symmetry_3
_geom_angle
_geom_angle_publ_flag
O2 Co1 O2 . 3_656 180 no
O2 Co1 O3 . . 90.10(9) no
O2 Co1 O3 . 3_656 89.90(9) no
O2 Co1 O3 . 2_656 89.90(9) no
O2 Co1 O3 . 4_555 90.10(9) no
O2 Co1 H2 . . 19.3(12) no
O2 Co1 H2 . 3_656 160.7(12) no
O2 Co1 H2 . 2_656 160.7(12) no
O2 Co1 H2 . 4_555 19.3(12) no
O2 Co1 O2 3_656 . 180 no
O2 Co1 O3 3_656 . 89.90(9) no
O2 Co1 O3 3_656 3_656 90.10(9) no
O2 Co1 O3 3_656 2_656 90.10(9) no
O2 Co1 O3 3_656 4_555 89.90(9) no
O2 Co1 H2 3_656 . 160.7(12) no
O2 Co1 H2 3_656 3_656 19.3(12) no
O2 Co1 H2 3_656 2_656 19.3(12) no
O2 Co1 H2 3_656 4_555 160.7(12) no
O3 Co1 O3 . 3_656 180 no
O3 Co1 O3 . 2_656 93.82(6) no
O3 Co1 O3 . 4_555 86.18(6) no
O3 Co1 H2 . . 94.6(11) no
O3 Co1 H2 . 3_656 85.4(11) no
O3 Co1 H2 . 2_656 108.3(13) no
O3 Co1 H2 . 4_555 71.7(13) no
O3 Co1 O3 3_656 . 180 no
O3 Co1 O3 3_656 2_656 86.18(6) no
O3 Co1 O3 3_656 4_555 93.82(6) no
O3 Co1 H2 3_656 . 85.4(11) no
O3 Co1 H2 3_656 3_656 94.6(11) no
O3 Co1 H2 3_656 2_656 71.7(13) no
O3 Co1 H2 3_656 4_555 108.3(13) no
O3 Co1 O3 2_656 . 93.82(6) no
O3 Co1 O3 2_656 3_656 86.18(6) no
O3 Co1 O3 2_656 4_555 180 no
O3 Co1 H2 2_656 . 108.3(13) no
O3 Co1 H2 2_656 3_656 71.7(13) no
O3 Co1 H2 2_656 2_656 94.6(11) no
O3 Co1 H2 2_656 4_555 85.4(11) no
O3 Co1 O3 4_555 . 86.18(6) no
O3 Co1 O3 4_555 3_656 93.82(6) no
O3 Co1 O3 4_555 2_656 180 no
O3 Co1 H2 4_555 . 71.7(13) no
O3 Co1 H2 4_555 3_656 108.3(13) no
O3 Co1 H2 4_555 2_656 85.4(11) no
O3 Co1 H2 4_555 4_555 94.6(11) no
H2 Co1 H2 . 3_656 180 no
H2 Co1 H2 . 2_656 146.5(13) no
H2 Co1 H2 . 4_555 33.5(13) no
H2 Co1 H2 3_656 . 180 no
H2 Co1 H2 3_656 2_656 33.5(13) no
H2 Co1 H2 3_656 4_555 146.5(13) no
H2 Co1 H2 2_656 . 146.5(13) no
H2 Co1 H2 2_656 3_656 33.5(13) no
H2 Co1 H2 2_656 4_555 180 no
H2 Co1 H2 4_555 . 33.5(13) no
H2 Co1 H2 4_555 3_656 146.5(13) no
H2 Co1 H2 4_555 2_656 180 no
O1 P1 O3 . . 114.40(10) no
O1 P1 O3 . 4_565 114.40(10) no
O1 P1 H1 . . 102(2) no
O3 P1 O3 . 4_565 110.46(12) no
O3 P1 H1 . . 107.3(11) no
O3 P1 O3 4_565 . 110.46(12) no
O3 P1 H1 4_565 . 107.3(11) no
O1 K1 O1 1_556 3_666 74.66(9) no
O1 K1 O3 1_556 . 143.54(5) no
O1 K1 O3 1_556 7_556 98.36(7) no
O1 K1 O3 1_556 6_556 98.36(7) no
O1 K1 O3 1_556 4_565 143.54(5) no
O1 K1 H2 1_556 3_656 77.3(13) no
O1 K1 H2 1_556 2_666 77.3(13) no
O1 K1 O1 3_666 1_556 74.66(9) no
O1 K1 O3 3_666 . 79.53(7) no
O1 K1 O3 3_666 7_556 148.30(4) no
O1 K1 O3 3_666 6_556 148.30(4) no
O1 K1 O3 3_666 4_565 79.53(7) no
O1 K1 H2 3_666 3_656 43.5(10) no
O1 K1 H2 3_666 2_666 43.5(10) no
O3 K1 O3 . 7_556 90.24(6) no
O3 K1 O3 . 6_556 116.83(6) no
O3 K1 O3 . 4_565 51.06(5) no
O3 K1 H2 . 3_656 66.2(13) no
O3 K1 H2 . 2_666 100.9(15) no
O3 K1 O3 7_556 . 90.24(6) no
O3 K1 O3 7_556 6_556 62.52(5) no
O3 K1 O3 7_556 4_565 116.83(6) no
O3 K1 H2 7_556 3_656 105.0(10) no
O3 K1 H2 7_556 2_666 166.3(13) no
O3 K1 O3 6_556 . 116.83(6) no
O3 K1 O3 6_556 7_556 62.52(5) no
O3 K1 O3 6_556 4_565 90.24(6) no
O3 K1 H2 6_556 3_656 166.3(13) no
O3 K1 H2 6_556 2_666 105.0(10) no
O3 K1 O3 4_565 . 51.06(5) no
O3 K1 O3 4_565 7_556 116.83(6) no
O3 K1 O3 4_565 6_556 90.24(6) no
O3 K1 H2 4_565 3_656 100.9(15) no
O3 K1 H2 4_565 2_666 66.2(13) no
H2 K1 H2 3_656 2_666 86.9(14) no
H2 K1 H2 2_666 3_656 86.9(14) no
H2 O2 H2 . 4_555 116(4) no
H2 O2 H2 4_555 . 116(4) no

loop_
_geom_bond_atom_site_label_1
_geom_bond_atom_site_label_2
_geom_bond_site_symmetry_2
_geom_bond_distance
_geom_bond_publ_flag
Co1 O2 . 2.175(4) yes
Co1 O2 3_656 2.175(4) yes
Co1 O3 . 2.0702(16) yes
Co1 O3 3_656 2.0702(16) yes
Co1 O3 2_656 2.0702(16) yes
Co1 O3 4_555 2.0702(16) yes
Co1 H2 . 2.50(7) yes
Co1 H2 3_656 2.50(7) yes
Co1 H2 2_656 2.50(7) yes
Co1 H2 4_555 2.50(7) yes
P1 O1 . 1.512(4) yes
P1 O3 . 1.5158(19) yes
P1 O3 4_565 1.5158(19) yes
P1 H1 . 1.34(3) yes
K1 O1 1_556 2.771(3) yes
K1 O1 3_666 2.734(3) yes
K1 O3 . 2.889(2) yes
K1 O3 7_556 2.7257(18) yes
K1 O3 6_556 2.7257(18) yes
K1 O3 4_565 2.889(2) yes
K1 H2 3_656 2.82(5) yes
K1 H2 2_666 2.82(5) yes
O2 H2 . 0.85(4) yes
O2 H2 4_555 0.85(4) yes

loop_
_cod_related_entry_id
_cod_related_entry_database
_cod_related_entry_code
1 AMCSD 0010429
